data_4113254
loop_
_publ_author_name
'Jianzhang Zhao'
'Matthew G. Davidson'
'Mary F. Mahon'
'Gabriele Kociok-K\"ohn'
'Tony D. James'

_publ_contact_author_address
;Department of Chemistry,
University of Bath,
Bath BA2 7AY UK
;
_publ_contact_author_email t.d.james@bath.ac.uk
_publ_contact_author_name 'Tony D James'
_publ_section_title
;
 An Enantioselective Fluorescent Sensor for Sugar Acids
;
_journal_name_full 'Journal of the American Chemical Society'
_journal_page_first 16179
_journal_page_last 16186
_journal_paper_doi 10.1021/ja046289s
_journal_volume 126
_journal_year 2004
_chemical_formula_sum 'C92.5 H93 B4 Cl N4 O8'
_chemical_formula_weight 1467.40
_chemical_name_systematic
;
 ?
;
_space_group_IT_number 4
_symmetry_cell_setting monoclinic
_symmetry_space_group_name_Hall 'P 2yb'
_symmetry_space_group_name_H-M 'P 1 21 1'
_atom_sites_solution_hydrogens geom
_atom_sites_solution_primary direct
_atom_sites_solution_secondary difmap
_audit_creation_method SHELXL-97
_cell_angle_alpha 90.00
_cell_angle_beta 114.2590(10)
_cell_angle_gamma 90.00
_cell_formula_units_Z 2
_cell_length_a 12.4250(3)
_cell_length_b 25.9430(6)
_cell_length_c 14.7080(5)
_cell_measurement_reflns_used 25
_cell_measurement_temperature 150(2)
_cell_measurement_theta_max 18
_cell_measurement_theta_min 12
_cell_volume 4322.4(2)
_computing_data_reduction 'Denzo, Scalepack (otwinowski & Minor, 1997'
_computing_molecular_graphics 'ORTEX (P.McArdle, 1995)'
_computing_publication_material 'SHELXL-97/2 (Sheldrick,1997)'
_computing_structure_refinement 'SHELXL-97 (Sheldrick, 1997)'
_computing_structure_solution 'SHELXS-97 (Sheldrick, 1990)'
_diffrn_ambient_temperature 150(2)
_diffrn_measured_fraction_theta_full 0.966
_diffrn_measured_fraction_theta_max 0.966
_diffrn_measurement_device_type KappaCCD
_diffrn_measurement_method KappaCCD
_diffrn_radiation_monochromator graphite
_diffrn_radiation_source 'fine-focus sealed tube'
_diffrn_radiation_type MoK\a
_diffrn_radiation_wavelength 0.71073
_diffrn_reflns_av_R_equivalents 0.0651
_diffrn_reflns_av_sigmaI/netI 0.1299
_diffrn_reflns_limit_h_max 16
_diffrn_reflns_limit_h_min -14
_diffrn_reflns_limit_k_max 29
_diffrn_reflns_limit_k_min -33
_diffrn_reflns_limit_l_max 18
_diffrn_reflns_limit_l_min -19
_diffrn_reflns_number 24320
_diffrn_reflns_theta_full 27.50
_diffrn_reflns_theta_max 27.50
_diffrn_reflns_theta_min 3.65
_exptl_absorpt_coefficient_mu 0.100
_exptl_absorpt_correction_type none
_exptl_crystal_colour Colourless
_exptl_crystal_density_diffrn 1.127
_exptl_crystal_description Parallelepiped
_exptl_crystal_F_000 1554
_exptl_crystal_size_max 0.30
_exptl_crystal_size_mid 0.25
_exptl_crystal_size_min 0.15
_refine_diff_density_max 0.332
_refine_diff_density_min -0.273
_refine_diff_density_rms 0.053
_refine_ls_abs_structure_details 'Flack H D (1983), Acta Cryst. A39, 876-881'
_refine_ls_abs_structure_Flack 0.2(3)
_refine_ls_extinction_coef 0.0097(8)
_refine_ls_extinction_expression Fc^*^=kFc[1+0.001xFc^2^\l^3^/sin(2\q)]^-1/4^
_refine_ls_extinction_method SHELXL
_refine_ls_goodness_of_fit_ref 0.959
_refine_ls_hydrogen_treatment constr
_refine_ls_matrix_type full
_refine_ls_number_parameters 1046
_refine_ls_number_reflns 15366
_refine_ls_number_restraints 28
_refine_ls_restrained_S_all 0.959
_refine_ls_R_factor_all 0.1370
_refine_ls_R_factor_gt 0.0627
_refine_ls_shift/su_max 0.004
_refine_ls_shift/su_mean 0.000
_refine_ls_structure_factor_coef Fsqd
_refine_ls_weighting_details 'calc w=1/[\s^2^(Fo^2^)+(0.0633P)^2^+0.0000P] where P=(Fo^2^+2Fc^2^)/3'
_refine_ls_weighting_scheme calc
_refine_ls_wR_factor_gt 0.1265
_refine_ls_wR_factor_ref 0.1493
_reflns_number_gt 8946
_reflns_number_total 15366
_reflns_threshold_expression >2sigma(I)
_cod_data_source_file ja046289ssi20040628_052445.cif
_cod_data_source_block c:\x-ray\papers\tony\k03tdj1
_cod_original_formula_sum 'C92.50 H93 B4 Cl N4 O8'
_cod_database_code 4113254

loop_
_symmetry_equiv_pos_as_xyz
'x, y, z'
'-x, y+1/2, -z'

loop_
_atom_site_label
_atom_site_type_symbol
_atom_site_fract_x
_atom_site_fract_y
_atom_site_fract_z
_atom_site_U_iso_or_equiv
_atom_site_adp_type
_atom_site_occupancy
_atom_site_symmetry_multiplicity
_atom_site_calc_flag
_atom_site_refinement_flags
_atom_site_disorder_assembly
_atom_site_disorder_group
B1 B 0.6951(4) 0.28381(18) 0.5285(3) 0.0348(11) Uani 1 1 d . . .
B2 B 0.8897(4) 0.18778(17) 0.8953(4) 0.0338(11) Uani 1 1 d . . .
B3 B 0.8229(4) 0.33482(18) 0.7885(4) 0.0372(11) Uani 1 1 d . . .
B4 B 0.7851(4) 0.13856(18) 0.6418(4) 0.0370(11) Uani 1 1 d . . .
O1 O 0.6161(2) 0.24941(10) 0.5368(2) 0.0385(7) Uani 1 1 d . . .
H1 H 0.5494 0.2634 0.5175 0.045(13) Uiso 1 1 calc R . .
O2 O 0.8093(2) 0.27035(12) 0.5576(3) 0.0491(8) Uani 1 1 d . . .
H2 H 0.8169 0.2386 0.5697 0.13(3) Uiso 1 1 calc R . .
O3 O 0.7931(2) 0.21558(10) 0.8881(2) 0.0374(7) Uani 1 1 d . . .
H3 H 0.7547 0.1988 0.9136 0.079(18) Uiso 1 1 calc R . .
O4 O 0.9698(2) 0.20933(11) 0.8659(2) 0.0467(8) Uani 1 1 d . . .
H4 H 0.9517 0.2403 0.8501 0.11(2) Uiso 1 1 calc R . .
O5 O 0.9318(2) 0.31269(10) 0.8210(2) 0.0366(7) Uani 1 1 d . . .
H5 H 0.9806 0.3344 0.8184 0.048(13) Uiso 1 1 calc R . .
O6 O 0.7319(2) 0.30835(13) 0.7952(3) 0.0578(9) Uani 1 1 d . . .
H6 H 0.7564 0.2798 0.8229 0.13(3) Uiso 1 1 calc R . .
O7 O 0.8502(2) 0.16712(10) 0.6043(2) 0.0389(7) Uani 1 1 d . . .
H7 H 0.9143 0.1520 0.6159 0.16(3) Uiso 1 1 calc R . .
O8 O 0.6815(2) 0.15708(12) 0.6385(2) 0.0496(8) Uani 1 1 d . . .
H8 H 0.6654 0.1851 0.6071 0.068(17) Uiso 1 1 calc R . .
N1 N 0.4129(2) 0.30757(12) 0.4833(2) 0.0305(7) Uani 1 1 d . . .
N2 N 0.6593(2) 0.14528(12) 0.9375(2) 0.0295(7) Uani 1 1 d . . .
N3 N 1.0618(2) 0.38417(11) 0.7676(2) 0.0302(7) Uani 1 1 d . . .
N4 N 1.0508(2) 0.10907(11) 0.6505(2) 0.0280(7) Uani 1 1 d . . .
C1 C 0.6592(3) 0.33904(14) 0.4814(3) 0.0310(9) Uani 1 1 d . . .
C2 C 0.7215(3) 0.35909(16) 0.4282(3) 0.0377(10) Uani 1 1 d . . .
H2A H 0.7843 0.3395 0.4247 0.045 Uiso 1 1 calc R . .
C3 C 0.6942(4) 0.40624(16) 0.3811(3) 0.0452(11) Uani 1 1 d . . .
H3A H 0.7355 0.4183 0.3434 0.054 Uiso 1 1 calc R . .
C4 C 0.6065(4) 0.43581(16) 0.3893(3) 0.0424(11) Uani 1 1 d . . .
H4A H 0.5884 0.4688 0.3585 0.051 Uiso 1 1 calc R . .
C5 C 0.5450(3) 0.41772(15) 0.4420(3) 0.0378(10) Uani 1 1 d . . .
H5A H 0.4858 0.4388 0.4481 0.045 Uiso 1 1 calc R . .
C6 C 0.5672(3) 0.36935(15) 0.4864(3) 0.0330(9) Uani 1 1 d . . .
C7 C 0.4926(3) 0.35035(15) 0.5386(3) 0.0337(9) Uani 1 1 d . . .
H7A H 0.5449 0.3383 0.6063 0.040 Uiso 1 1 calc R . .
H7B H 0.4446 0.3793 0.5457 0.040 Uiso 1 1 calc R . .
C8 C 0.3382(3) 0.32222(16) 0.3767(3) 0.0381(10) Uani 1 1 d . . .
H8A H 0.3925 0.3396 0.3514 0.046 Uiso 1 1 calc R . .
C9 C 0.2413(3) 0.36139(17) 0.3651(3) 0.0526(12) Uani 1 1 d . . .
H9A H 0.2764 0.3914 0.4073 0.079 Uiso 1 1 calc R . .
H9B H 0.1830 0.3455 0.3854 0.079 Uiso 1 1 calc R . .
H9C H 0.2026 0.3723 0.2953 0.079 Uiso 1 1 calc R . .
C10 C 0.2959(4) 0.27365(17) 0.3157(3) 0.0425(11) Uani 1 1 d . . .
C11 C 0.3787(4) 0.24194(18) 0.3029(3) 0.0489(12) Uani 1 1 d . . .
H11 H 0.4591 0.2523 0.3294 0.059 Uiso 1 1 calc R . .
C12 C 0.3469(5) 0.1957(2) 0.2524(4) 0.0645(14) Uani 1 1 d . . .
H12 H 0.4054 0.1747 0.2449 0.077 Uiso 1 1 calc R . .
C13 C 0.2318(6) 0.1799(2) 0.2133(4) 0.0781(18) Uani 1 1 d . . .
H13 H 0.2102 0.1477 0.1797 0.094 Uiso 1 1 calc R . .
C14 C 0.1477(5) 0.2110(3) 0.2230(4) 0.0792(18) Uani 1 1 d . . .
H14 H 0.0675 0.2004 0.1951 0.095 Uiso 1 1 calc R . .
C15 C 0.1780(4) 0.2577(2) 0.2729(3) 0.0591(14) Uani 1 1 d . . .
H15 H 0.1184 0.2790 0.2780 0.071 Uiso 1 1 calc R . .
C16 C 0.3377(3) 0.29073(15) 0.5353(3) 0.0328(9) Uani 1 1 d . . .
H16A H 0.2686 0.2719 0.4869 0.039 Uiso 1 1 calc R . .
H16B H 0.3077 0.3218 0.5564 0.039 Uiso 1 1 calc R . .
C17 C 0.3986(3) 0.25695(14) 0.6250(3) 0.0284(9) Uani 1 1 d . . .
C18 C 0.4393(3) 0.27683(14) 0.7223(3) 0.0306(9) Uani 1 1 d . . .
C19 C 0.4332(3) 0.33052(15) 0.7419(3) 0.0354(10) Uani 1 1 d . . .
H19 H 0.4000 0.3536 0.6873 0.043 Uiso 1 1 calc R . .
C20 C 0.4737(3) 0.34961(17) 0.8367(3) 0.0394(10) Uani 1 1 d . . .
H20 H 0.4685 0.3855 0.8470 0.047 Uiso 1 1 calc R . .
C21 C 0.5230(3) 0.31655(17) 0.9189(3) 0.0414(10) Uani 1 1 d . . .
H21 H 0.5511 0.3301 0.9845 0.050 Uiso 1 1 calc R . .
C22 C 0.5308(3) 0.26542(16) 0.9051(3) 0.0381(10) Uani 1 1 d . . .
H22 H 0.5648 0.2437 0.9619 0.046 Uiso 1 1 calc R . .
C23 C 0.4896(3) 0.24274(15) 0.8078(3) 0.0319(9) Uani 1 1 d . . .
C24 C 0.4917(3) 0.18888(15) 0.7940(3) 0.0297(9) Uani 1 1 d . . .
C25 C 0.4500(3) 0.16924(15) 0.6961(3) 0.0297(9) Uani 1 1 d . . .
C26 C 0.4481(3) 0.11448(15) 0.6762(3) 0.0335(9) Uani 1 1 d . . .
H26 H 0.4729 0.0911 0.7306 0.040 Uiso 1 1 calc R . .
C27 C 0.4121(3) 0.09565(16) 0.5826(3) 0.0368(10) Uani 1 1 d . . .
H27 H 0.4131 0.0595 0.5724 0.044 Uiso 1 1 calc R . .
C28 C 0.3728(3) 0.12956(16) 0.4994(3) 0.0386(10) Uani 1 1 d . . .
H28 H 0.3492 0.1162 0.4339 0.046 Uiso 1 1 calc R . .
C29 C 0.3690(3) 0.18151(16) 0.5140(3) 0.0374(10) Uani 1 1 d . . .
H29 H 0.3413 0.2038 0.4578 0.045 Uiso 1 1 calc R . .
C30 C 0.4059(3) 0.20327(15) 0.6123(3) 0.0298(9) Uani 1 1 d . . .
C33 C 0.6200(4) 0.08533(18) 1.0569(3) 0.0522(12) Uani 1 1 d . . .
H33A H 0.6256 0.0560 1.0172 0.078 Uiso 1 1 calc R . .
H33B H 0.5371 0.0954 1.0350 0.078 Uiso 1 1 calc R . .
H33C H 0.6521 0.0756 1.1275 0.078 Uiso 1 1 calc R . .
C31 C 0.5296(3) 0.15395(16) 0.8843(3) 0.0339(10) Uani 1 1 d . . .
H31A H 0.5006 0.1689 0.9321 0.041 Uiso 1 1 calc R . .
H31B H 0.4905 0.1201 0.8628 0.041 Uiso 1 1 calc R . .
C32 C 0.6905(3) 0.13053(16) 1.0432(3) 0.0383(10) Uani 1 1 d . . .
H32 H 0.7744 0.1186 1.0699 0.046 Uiso 1 1 calc R . .
C34 C 0.6907(3) 0.17862(17) 1.1018(3) 0.0392(10) Uani 1 1 d . . .
C35 C 0.6074(4) 0.1882(2) 1.1401(3) 0.0550(13) Uani 1 1 d . . .
H35 H 0.5484 0.1633 1.1324 0.066 Uiso 1 1 calc R . .
C36 C 0.6099(5) 0.2337(3) 1.1892(4) 0.0787(17) Uani 1 1 d . . .
H36 H 0.5515 0.2402 1.2138 0.094 Uiso 1 1 calc R . .
C37 C 0.6961(6) 0.2696(2) 1.2029(4) 0.0812(18) Uani 1 1 d . . .
H37 H 0.6968 0.3009 1.2367 0.097 Uiso 1 1 calc R . .
C38 C 0.7814(5) 0.2607(2) 1.1681(4) 0.0660(15) Uani 1 1 d . . .
H38 H 0.8423 0.2851 1.1789 0.079 Uiso 1 1 calc R . .
C39 C 0.7770(4) 0.21531(18) 1.1171(3) 0.0475(12) Uani 1 1 d . . .
H39 H 0.8351 0.2092 1.0919 0.057 Uiso 1 1 calc R . .
C40 C 0.7006(3) 0.10648(15) 0.8840(3) 0.0332(9) Uani 1 1 d . . .
H40A H 0.6830 0.1193 0.8160 0.040 Uiso 1 1 calc R . .
H40B H 0.6563 0.0740 0.8777 0.040 Uiso 1 1 calc R . .
C41 C 0.8318(3) 0.09547(15) 0.9369(3) 0.0302(9) Uani 1 1 d . . .
C42 C 0.8675(3) 0.04688(15) 0.9795(3) 0.0359(10) Uani 1 1 d . . .
H42 H 0.8096 0.0221 0.9762 0.043 Uiso 1 1 calc R . .
C43 C 0.9866(3) 0.03421(16) 1.0268(3) 0.0431(11) Uani 1 1 d . . .
H43 H 1.0098 0.0011 1.0557 0.052 Uiso 1 1 calc R . .
C44 C 1.0701(3) 0.06962(16) 1.0315(3) 0.0422(11) Uani 1 1 d . . .
H44 H 1.1515 0.0614 1.0651 0.051 Uiso 1 1 calc R . .
C45 C 1.0366(3) 0.11714(16) 0.9876(3) 0.0374(10) Uani 1 1 d . . .
H45 H 1.0961 0.1407 0.9894 0.045 Uiso 1 1 calc R . .
C46 C 0.9173(3) 0.13229(14) 0.9400(3) 0.0314(9) Uani 1 1 d . . .
C101 C 0.7938(3) 0.39068(15) 0.7434(3) 0.0349(9) Uani 1 1 d . . .
C102 C 0.7011(3) 0.41662(16) 0.7533(3) 0.0429(10) Uani 1 1 d . . .
H102 H 0.6599 0.4002 0.7872 0.052 Uiso 1 1 calc R . .
C103 C 0.6672(4) 0.46598(17) 0.7152(4) 0.0504(12) Uani 1 1 d . . .
H103 H 0.6048 0.4832 0.7243 0.060 Uiso 1 1 calc R . .
C104 C 0.7239(4) 0.48928(17) 0.6649(4) 0.0512(12) Uani 1 1 d . . .
H104 H 0.7003 0.5228 0.6381 0.061 Uiso 1 1 calc R . .
C105 C 0.8162(3) 0.46478(15) 0.6519(3) 0.0390(10) Uani 1 1 d . . .
H105 H 0.8546 0.4814 0.6159 0.047 Uiso 1 1 calc R . .
C106 C 0.8524(3) 0.41555(14) 0.6922(3) 0.0322(9) Uani 1 1 d . . .
C107 C 0.9517(3) 0.39069(15) 0.6747(3) 0.0341(9) Uani 1 1 d . . .
H10A H 0.9253 0.3564 0.6439 0.041 Uiso 1 1 calc R . .
H10B H 0.9697 0.4120 0.6269 0.041 Uiso 1 1 calc R . .
C108 C 1.1005(3) 0.43417(14) 0.8239(3) 0.0366(10) Uani 1 1 d . . .
H108 H 1.0295 0.4487 0.8304 0.044 Uiso 1 1 calc R . .
C109 C 1.1416(4) 0.47509(16) 0.7698(3) 0.0466(11) Uani 1 1 d . . .
H10C H 1.0799 0.4806 0.7027 0.070 Uiso 1 1 calc R . .
H10D H 1.2140 0.4633 0.7648 0.070 Uiso 1 1 calc R . .
H10E H 1.1573 0.5075 0.8073 0.070 Uiso 1 1 calc R . .
C110 C 1.1899(4) 0.42269(16) 0.9287(3) 0.0440(11) Uani 1 1 d . . .
C111 C 1.3106(4) 0.43495(17) 0.9638(4) 0.0518(13) Uani 1 1 d . . .
H111 H 1.3398 0.4523 0.9216 0.062 Uiso 1 1 calc R . .
C112 C 1.3866(4) 0.4216(2) 1.0599(4) 0.0724(17) Uani 1 1 d . . .
H112 H 1.4677 0.4306 1.0832 0.087 Uiso 1 1 calc R . .
C113 C 1.3482(6) 0.3957(2) 1.1230(4) 0.0787(18) Uani 1 1 d . . .
H113 H 1.4025 0.3858 1.1880 0.094 Uiso 1 1 calc R . .
C114 C 1.2308(5) 0.3843(2) 1.0909(4) 0.0690(15) Uani 1 1 d . . .
H114 H 1.2029 0.3673 1.1343 0.083 Uiso 1 1 calc R . .
C115 C 1.1518(4) 0.39752(18) 0.9942(3) 0.0544(12) Uani 1 1 d . . .
H115 H 1.0705 0.3892 0.9726 0.065 Uiso 1 1 calc R . .
C116 C 1.1583(3) 0.36147(14) 0.7447(3) 0.0293(9) Uani 1 1 d . . .
H11A H 1.2346 0.3679 0.8020 0.035 Uiso 1 1 calc R . .
H11B H 1.1603 0.3796 0.6862 0.035 Uiso 1 1 calc R . .
C117 C 1.1470(3) 0.30379(14) 0.7230(3) 0.0281(9) Uani 1 1 d . . .
C118 C 1.1027(3) 0.28486(14) 0.6250(3) 0.0279(9) Uani 1 1 d . . .
C119 C 1.0567(3) 0.31782(15) 0.5389(3) 0.0332(9) Uani 1 1 d . . .
H119 H 1.0595 0.3541 0.5483 0.040 Uiso 1 1 calc R . .
C120 C 1.0097(3) 0.29897(15) 0.4452(3) 0.0343(9) Uani 1 1 d . . .
H120 H 0.9788 0.3219 0.3900 0.041 Uiso 1 1 calc R . .
C121 C 1.0063(3) 0.24492(16) 0.4289(3) 0.0395(10) Uani 1 1 d . . .
H121 H 0.9718 0.2316 0.3630 0.047 Uiso 1 1 calc R . .
C122 C 1.0523(3) 0.21244(15) 0.5074(3) 0.0351(10) Uani 1 1 d . . .
H122 H 1.0512 0.1765 0.4951 0.042 Uiso 1 1 calc R . .
C123 C 1.1024(3) 0.23028(14) 0.6082(3) 0.0270(9) Uani 1 1 d . . .
C124 C 1.1517(3) 0.19583(14) 0.6895(3) 0.0268(9) Uani 1 1 d . . .
C125 C 1.1963(3) 0.21495(14) 0.7873(3) 0.0290(9) Uani 1 1 d . . .
C126 C 1.2488(3) 0.18262(15) 0.8736(3) 0.0329(9) Uani 1 1 d . . .
H126 H 1.2569 0.1468 0.8644 0.039 Uiso 1 1 calc R . .
C127 C 1.2874(3) 0.20138(16) 0.9677(3) 0.0357(10) Uani 1 1 d . . .
H127 H 1.3207 0.1786 1.0229 0.043 Uiso 1 1 calc R . .
C128 C 1.2784(3) 0.25449(17) 0.9844(3) 0.0398(10) Uani 1 1 d . . .
H128 H 1.3041 0.2673 1.0505 0.048 Uiso 1 1 calc R . .
C129 C 1.2331(3) 0.28712(16) 0.9060(3) 0.0340(10) Uani 1 1 d . . .
H129 H 1.2285 0.3228 0.9184 0.041 Uiso 1 1 calc R . .
C130 C 1.1918(3) 0.26968(14) 0.8048(3) 0.0274(9) Uani 1 1 d . . .
C131 C 1.1598(3) 0.13867(13) 0.6683(3) 0.0294(9) Uani 1 1 d . . .
H13A H 1.1779 0.1354 0.6090 0.035 Uiso 1 1 calc R . .
H13B H 1.2262 0.1232 0.7256 0.035 Uiso 1 1 calc R . .
C132 C 1.0419(3) 0.06101(14) 0.5906(3) 0.0349(9) Uani 1 1 d . . .
H132 H 0.9727 0.0413 0.5904 0.042 Uiso 1 1 calc R . .
C133 C 1.1485(4) 0.02512(16) 0.6355(3) 0.0439(11) Uani 1 1 d . . .
H13C H 1.1624 0.0169 0.7044 0.066 Uiso 1 1 calc R . .
H13D H 1.2184 0.0422 0.6345 0.066 Uiso 1 1 calc R . .
H13E H 1.1330 -0.0067 0.5962 0.066 Uiso 1 1 calc R . .
C134 C 1.0112(3) 0.07617(14) 0.4845(3) 0.0343(10) Uani 1 1 d . . .
C135 C 0.8979(3) 0.09408(16) 0.4253(3) 0.0461(11) Uani 1 1 d . . .
H135 H 0.8397 0.0938 0.4516 0.055 Uiso 1 1 calc R . .
C136 C 0.8679(4) 0.11211(17) 0.3304(3) 0.0513(13) Uani 1 1 d . . .
H136 H 0.7904 0.1247 0.2926 0.062 Uiso 1 1 calc R . .
C137 C 0.9504(4) 0.11208(17) 0.2894(3) 0.0494(12) Uani 1 1 d . . .
H137 H 0.9298 0.1244 0.2235 0.059 Uiso 1 1 calc R . .
C138 C 1.0620(4) 0.09411(17) 0.3449(3) 0.0462(11) Uani 1 1 d . . .
H138 H 1.1193 0.0940 0.3177 0.055 Uiso 1 1 calc R . .
C139 C 1.0913(3) 0.07603(14) 0.4413(3) 0.0373(10) Uani 1 1 d . . .
H139 H 1.1687 0.0632 0.4785 0.045 Uiso 1 1 calc R . .
C140 C 1.0424(3) 0.09767(14) 0.7467(3) 0.0322(9) Uani 1 1 d . . .
H14A H 1.0377 0.1306 0.7788 0.039 Uiso 1 1 calc R . .
H14B H 1.1155 0.0799 0.7915 0.039 Uiso 1 1 calc R . .
C141 C 0.9371(3) 0.06456(14) 0.7357(3) 0.0330(9) Uani 1 1 d . . .
C143 C 0.8656(4) -0.01620(16) 0.7721(3) 0.0448(11) Uani 1 1 d . . .
H143 H 0.8818 -0.0493 0.8025 0.054 Uiso 1 1 calc R . .
C142 C 0.9581(3) 0.01614(15) 0.7778(3) 0.0377(10) Uani 1 1 d . . .
H142 H 1.0372 0.0045 0.8113 0.045 Uiso 1 1 calc R . .
C144 C 0.7509(4) 0.00025(16) 0.7221(3) 0.0440(11) Uani 1 1 d . . .
H144 H 0.6871 -0.0218 0.7156 0.053 Uiso 1 1 calc R . .
C145 C 0.7294(3) 0.04908(15) 0.6816(3) 0.0368(10) Uani 1 1 d . . .
H145 H 0.6499 0.0603 0.6489 0.044 Uiso 1 1 calc R . .
C146 C 0.8203(3) 0.08308(14) 0.6865(3) 0.0336(9) Uani 1 1 d . . .
Cl1 Cl 0.9534(4) 0.3458(4) 1.0930(5) 0.159(3) Uani 0.35 1 d PDU A 1
Cl2 Cl 0.7686(8) 0.4077(3) 1.1077(6) 0.168(3) Uani 0.35 1 d PDU A 1
C50 C 0.8161(13) 0.3740(8) 1.0306(11) 0.109(5) Uani 0.35 1 d PDU A 1
H50A H 0.8195 0.3976 0.9790 0.130 Uiso 0.35 1 calc PR A 1
H50B H 0.7578 0.3467 0.9963 0.130 Uiso 0.35 1 calc PR A 1
Cl1A Cl 0.915(2) 0.3807(8) 1.1272(16) 0.164(7) Uani 0.15 1 d PDU B 2
Cl2A Cl 0.7156(15) 0.4411(7) 1.0340(14) 0.144(6) Uani 0.15 1 d PDU B 2
C50A C 0.809(5) 0.399(3) 1.014(2) 0.15(3) Uani 0.15 1 d PDU B 2
H50C H 0.8455 0.4152 0.9728 0.185 Uiso 0.15 1 calc PR B 2
H50D H 0.7640 0.3681 0.9773 0.185 Uiso 0.15 1 calc PR B 2

loop_
_atom_site_aniso_label
_atom_site_aniso_U_11
_atom_site_aniso_U_22
_atom_site_aniso_U_33
_atom_site_aniso_U_23
_atom_site_aniso_U_13
_atom_site_aniso_U_12
B1 0.030(2) 0.035(3) 0.039(3) -0.003(2) 0.014(2) -0.001(2)
B2 0.028(2) 0.029(3) 0.045(3) -0.002(2) 0.016(2) -0.005(2)
B3 0.035(2) 0.037(3) 0.042(3) 0.006(2) 0.018(2) 0.003(2)
B4 0.031(2) 0.039(3) 0.045(3) -0.001(2) 0.019(2) -0.004(2)
O1 0.0252(14) 0.0334(16) 0.0566(19) 0.0062(14) 0.0165(14) 0.0027(13)
O2 0.0302(15) 0.0399(19) 0.078(2) 0.0084(17) 0.0229(15) 0.0025(13)
O3 0.0342(15) 0.0318(16) 0.0503(18) 0.0093(14) 0.0214(14) 0.0046(13)
O4 0.0416(16) 0.0329(18) 0.074(2) 0.0132(16) 0.0320(15) 0.0083(14)
O5 0.0307(14) 0.0315(15) 0.0495(17) 0.0096(14) 0.0183(13) 0.0022(13)
O6 0.0393(16) 0.0433(19) 0.099(3) 0.0279(19) 0.0363(17) 0.0081(15)
O7 0.0344(15) 0.0329(16) 0.0526(18) 0.0076(14) 0.0211(14) 0.0064(13)
O8 0.0411(16) 0.0405(19) 0.073(2) 0.0165(17) 0.0295(15) 0.0090(14)
N1 0.0274(15) 0.0330(18) 0.0295(17) 0.0048(15) 0.0100(14) -0.0011(14)
N2 0.0279(15) 0.0347(18) 0.0255(17) 0.0070(14) 0.0107(13) 0.0044(14)
N3 0.0282(16) 0.0247(17) 0.0365(19) -0.0047(14) 0.0122(14) -0.0020(13)
N4 0.0273(15) 0.0255(17) 0.0315(18) -0.0028(14) 0.0124(13) 0.0000(13)
C1 0.0273(19) 0.032(2) 0.037(2) -0.0003(18) 0.0172(17) -0.0041(17)
C2 0.030(2) 0.040(2) 0.046(3) -0.001(2) 0.0182(19) -0.0038(19)
C3 0.047(2) 0.041(3) 0.050(3) -0.002(2) 0.022(2) -0.014(2)
C4 0.046(2) 0.028(2) 0.053(3) 0.006(2) 0.020(2) -0.0048(19)
C5 0.036(2) 0.030(2) 0.049(3) 0.001(2) 0.019(2) -0.0008(19)
C6 0.033(2) 0.032(2) 0.032(2) -0.0007(18) 0.0112(17) -0.0063(18)
C7 0.0279(19) 0.034(2) 0.037(2) 0.0010(19) 0.0112(17) -0.0016(18)
C8 0.033(2) 0.046(3) 0.032(2) 0.014(2) 0.0097(17) 0.0016(19)
C9 0.042(2) 0.055(3) 0.048(3) 0.022(2) 0.007(2) 0.010(2)
C10 0.042(2) 0.054(3) 0.025(2) 0.005(2) 0.0072(18) -0.016(2)
C11 0.049(3) 0.060(3) 0.041(3) -0.006(2) 0.021(2) -0.010(2)
C12 0.092(4) 0.059(3) 0.047(3) -0.010(3) 0.035(3) -0.014(3)
C13 0.105(5) 0.078(4) 0.042(3) -0.020(3) 0.022(3) -0.041(4)
C14 0.073(4) 0.092(5) 0.051(3) -0.003(3) 0.004(3) -0.044(4)
C15 0.043(3) 0.079(4) 0.040(3) 0.008(3) 0.002(2) -0.015(3)
C16 0.0201(18) 0.042(2) 0.032(2) 0.0075(19) 0.0070(16) 0.0002(17)
C17 0.0228(18) 0.035(2) 0.029(2) 0.0052(18) 0.0122(16) 0.0031(16)
C18 0.029(2) 0.030(2) 0.039(2) 0.0082(19) 0.0213(18) 0.0028(17)
C19 0.0268(19) 0.038(2) 0.044(3) 0.005(2) 0.0170(18) 0.0039(18)
C20 0.039(2) 0.038(2) 0.049(3) -0.003(2) 0.027(2) 0.006(2)
C21 0.042(2) 0.045(3) 0.038(2) -0.006(2) 0.018(2) 0.008(2)
C22 0.039(2) 0.043(3) 0.032(2) 0.006(2) 0.0151(18) 0.0058(19)
C23 0.0236(19) 0.042(3) 0.032(2) 0.0008(19) 0.0131(17) 0.0040(17)
C24 0.0245(19) 0.038(2) 0.030(2) 0.0059(18) 0.0147(17) 0.0011(17)
C25 0.0182(17) 0.037(2) 0.034(2) 0.0045(19) 0.0111(16) -0.0006(16)
C26 0.030(2) 0.030(2) 0.040(2) 0.0045(19) 0.0135(18) -0.0038(17)
C27 0.030(2) 0.033(2) 0.043(3) 0.001(2) 0.0105(19) -0.0059(18)
C28 0.037(2) 0.039(3) 0.035(2) -0.003(2) 0.0099(18) -0.0064(19)
C29 0.029(2) 0.044(3) 0.032(2) 0.0043(19) 0.0054(17) -0.0024(18)
C30 0.0196(18) 0.038(2) 0.029(2) 0.0055(19) 0.0073(16) 0.0012(17)
C33 0.062(3) 0.057(3) 0.039(3) 0.013(2) 0.021(2) -0.001(2)
C31 0.0241(18) 0.040(2) 0.036(2) 0.010(2) 0.0116(17) 0.0040(18)
C32 0.036(2) 0.044(3) 0.034(2) 0.005(2) 0.0134(18) 0.0027(19)
C34 0.037(2) 0.051(3) 0.026(2) 0.006(2) 0.0092(18) 0.010(2)
C35 0.055(3) 0.075(4) 0.037(3) 0.004(3) 0.022(2) 0.014(3)
C36 0.076(4) 0.103(5) 0.058(4) -0.015(3) 0.028(3) 0.023(4)
C37 0.098(4) 0.076(4) 0.046(3) -0.020(3) 0.006(3) 0.023(4)
C38 0.074(3) 0.062(4) 0.050(3) -0.009(3) 0.014(3) 0.012(3)
C39 0.044(2) 0.058(3) 0.033(2) 0.001(2) 0.008(2) 0.010(2)
C40 0.0317(19) 0.037(2) 0.033(2) 0.0027(19) 0.0155(17) -0.0012(18)
C41 0.0322(19) 0.033(2) 0.026(2) -0.0014(18) 0.0122(16) 0.0018(18)
C42 0.035(2) 0.028(2) 0.045(2) 0.0036(19) 0.0163(19) -0.0004(18)
C43 0.047(3) 0.033(2) 0.045(3) 0.008(2) 0.014(2) 0.006(2)
C44 0.030(2) 0.039(3) 0.048(3) 0.009(2) 0.0053(19) 0.009(2)
C45 0.029(2) 0.041(3) 0.038(2) -0.003(2) 0.0098(18) -0.0011(19)
C46 0.034(2) 0.030(2) 0.033(2) -0.0017(18) 0.0163(17) -0.0035(18)
C101 0.031(2) 0.032(2) 0.044(2) 0.002(2) 0.0183(19) 0.0032(18)
C102 0.044(2) 0.038(3) 0.053(3) 0.008(2) 0.026(2) 0.003(2)
C103 0.044(3) 0.043(3) 0.070(3) 0.005(2) 0.029(2) 0.013(2)
C104 0.051(3) 0.030(2) 0.076(3) 0.011(2) 0.029(3) 0.010(2)
C105 0.038(2) 0.032(2) 0.050(3) 0.007(2) 0.020(2) 0.0033(19)
C106 0.032(2) 0.027(2) 0.038(2) -0.0008(18) 0.0135(17) -0.0006(18)
C107 0.034(2) 0.030(2) 0.041(2) 0.0023(19) 0.0178(18) -0.0002(18)
C108 0.041(2) 0.029(2) 0.040(2) -0.0042(19) 0.017(2) -0.0002(17)
C109 0.046(2) 0.030(2) 0.055(3) -0.004(2) 0.011(2) -0.0057(19)
C110 0.048(3) 0.034(2) 0.045(3) -0.016(2) 0.014(2) 0.000(2)
C111 0.045(3) 0.046(3) 0.054(3) -0.021(2) 0.010(2) 0.000(2)
C112 0.053(3) 0.077(4) 0.059(4) -0.024(3) -0.006(3) 0.011(3)
C113 0.086(4) 0.085(4) 0.046(3) -0.020(3) 0.008(3) 0.022(4)
C114 0.097(4) 0.070(4) 0.042(3) -0.011(3) 0.030(3) 0.022(3)
C115 0.064(3) 0.056(3) 0.046(3) -0.012(2) 0.026(3) 0.009(2)
C116 0.0239(18) 0.029(2) 0.037(2) -0.0045(18) 0.0146(17) -0.0008(17)
C117 0.0252(18) 0.027(2) 0.039(2) -0.0020(19) 0.0197(17) -0.0011(16)
C118 0.0235(18) 0.029(2) 0.036(2) -0.0001(18) 0.0179(17) 0.0002(16)
C119 0.034(2) 0.029(2) 0.043(3) 0.002(2) 0.0215(18) 0.0023(18)
C120 0.034(2) 0.036(2) 0.034(2) 0.0041(19) 0.0153(18) 0.0026(18)
C121 0.041(2) 0.046(3) 0.030(2) -0.002(2) 0.0127(18) -0.002(2)
C122 0.038(2) 0.030(2) 0.037(2) -0.0070(19) 0.0156(18) -0.0011(18)
C123 0.0209(17) 0.027(2) 0.034(2) -0.0003(18) 0.0122(16) 0.0005(16)
C124 0.0181(17) 0.028(2) 0.034(2) -0.0052(18) 0.0107(16) -0.0017(16)
C125 0.0223(18) 0.025(2) 0.040(2) -0.0006(18) 0.0129(17) 0.0043(16)
C126 0.0267(19) 0.030(2) 0.042(2) 0.0019(19) 0.0141(18) 0.0031(17)
C127 0.030(2) 0.041(3) 0.033(2) 0.000(2) 0.0093(18) 0.0005(18)
C128 0.037(2) 0.046(3) 0.033(2) -0.010(2) 0.0105(19) -0.003(2)
C129 0.030(2) 0.035(2) 0.032(2) -0.0050(19) 0.0079(18) -0.0010(18)
C130 0.0196(17) 0.031(2) 0.032(2) -0.0022(18) 0.0106(16) -0.0001(16)
C131 0.0227(18) 0.026(2) 0.040(2) 0.0003(18) 0.0133(16) -0.0004(16)
C132 0.039(2) 0.028(2) 0.037(2) -0.0022(18) 0.0150(18) -0.0017(18)
C133 0.054(3) 0.033(2) 0.044(3) 0.002(2) 0.021(2) 0.013(2)
C134 0.034(2) 0.028(2) 0.041(2) -0.0071(18) 0.0147(18) -0.0010(17)
C135 0.035(2) 0.045(3) 0.050(3) -0.011(2) 0.009(2) 0.004(2)
C136 0.038(2) 0.051(3) 0.038(3) -0.004(2) -0.010(2) 0.010(2)
C137 0.059(3) 0.043(3) 0.037(3) -0.002(2) 0.010(2) -0.001(2)
C138 0.051(3) 0.042(3) 0.043(3) -0.004(2) 0.017(2) -0.002(2)
C139 0.035(2) 0.031(2) 0.041(3) -0.0025(19) 0.0111(19) 0.0055(18)
C140 0.0285(19) 0.030(2) 0.037(2) -0.0020(18) 0.0123(17) 0.0031(17)
C141 0.037(2) 0.028(2) 0.034(2) -0.0048(18) 0.0148(18) -0.0031(18)
C143 0.052(3) 0.028(2) 0.052(3) 0.001(2) 0.019(2) -0.009(2)
C142 0.037(2) 0.033(2) 0.040(2) 0.0000(19) 0.0137(19) -0.0012(19)
C144 0.042(2) 0.043(3) 0.048(3) -0.002(2) 0.019(2) -0.010(2)
C145 0.033(2) 0.040(3) 0.038(2) -0.005(2) 0.0141(18) -0.0040(19)
C146 0.035(2) 0.028(2) 0.040(2) -0.0030(18) 0.0174(18) -0.0029(18)
Cl1 0.062(3) 0.302(9) 0.098(4) 0.074(5) 0.016(3) -0.053(4)
Cl2 0.228(7) 0.115(5) 0.171(7) -0.051(5) 0.094(6) -0.080(5)
C50 0.099(10) 0.17(2) 0.047(10) 0.035(8) 0.018(8) -0.043(9)
Cl1A 0.161(8) 0.162(8) 0.167(8) 0.001(3) 0.066(4) -0.007(3)
Cl2A 0.143(6) 0.145(6) 0.146(6) -0.004(3) 0.060(3) -0.003(3)
C50A 0.15(3) 0.15(3) 0.15(3) 0.000(3) 0.063(13) -0.001(3)

loop_
_atom_type_symbol
_atom_type_description
_atom_type_scat_dispersion_real
_atom_type_scat_dispersion_imag
_atom_type_scat_source
C C 0.0033 0.0016 'International Tables Vol C Tables 4.2.6.8 and 6.1.1.4'
H H 0.0000 0.0000 'International Tables Vol C Tables 4.2.6.8 and 6.1.1.4'
B B 0.0013 0.0007 'International Tables Vol C Tables 4.2.6.8 and 6.1.1.4'
N N 0.0061 0.0033 'International Tables Vol C Tables 4.2.6.8 and 6.1.1.4'
O O 0.0106 0.0060 'International Tables Vol C Tables 4.2.6.8 and 6.1.1.4'
Cl Cl 0.1484 0.1585 'International Tables Vol C Tables 4.2.6.8 and 6.1.1.4'

loop_
_geom_angle_atom_site_label_1
_geom_angle_atom_site_label_2
_geom_angle_atom_site_label_3
_geom_angle
O2 B1 O1 120.1(4)
O2 B1 C1 116.5(4)
O1 B1 C1 123.3(3)
O4 B2 O3 119.6(4)
O4 B2 C46 116.8(3)
O3 B2 C46 123.6(4)
O6 B3 O5 119.8(4)
O6 B3 C101 116.2(4)
O5 B3 C101 124.0(4)
O8 B4 O7 120.2(4)
O8 B4 C146 115.9(4)
O7 B4 C146 123.8(4)
C7 N1 C16 110.7(3)
C7 N1 C8 111.6(3)
C16 N1 C8 111.0(3)
C7 N1 H1 89.2
C16 N1 H1 111.0
C8 N1 H1 121.3
C32 N2 C31 110.4(3)
C32 N2 C40 112.2(3)
C31 N2 C40 110.9(3)
C32 N2 H3 117.1
C31 N2 H3 113.8
C40 N2 H3 91.0
C116 N3 C107 110.9(3)
C116 N3 C108 111.0(3)
C107 N3 C108 111.7(3)
C116 N3 H5 114.3
C107 N3 H5 90.1
C108 N3 H5 117.1
C131 N4 C140 110.5(3)
C131 N4 C132 112.0(3)
C140 N4 C132 112.0(3)
C131 N4 H7 113.0
C140 N4 H7 88.2
C132 N4 H7 118.8
C2 C1 C6 117.6(3)
C2 C1 B1 117.4(3)
C6 C1 B1 125.0(3)
C3 C2 C1 122.0(4)
C2 C3 C4 119.4(4)
C5 C4 C3 120.1(4)
C4 C5 C6 121.6(4)
C5 C6 C1 119.2(4)
C5 C6 C7 119.3(4)
C1 C6 C7 121.5(3)
N1 C7 C6 112.0(3)
N1 C8 C10 108.8(3)
N1 C8 C9 113.8(3)
C10 C8 C9 114.9(3)
C11 C10 C15 117.5(4)
C11 C10 C8 118.5(3)
C15 C10 C8 124.0(4)
C12 C11 C10 121.5(4)
C13 C12 C11 120.5(5)
C12 C13 C14 119.2(5)
C13 C14 C15 121.1(5)
C14 C15 C10 120.2(5)
N1 C16 C17 115.1(3)
C18 C17 C30 118.7(3)
C18 C17 C16 121.4(3)
C30 C17 C16 119.7(3)
C17 C18 C19 122.4(3)
C17 C18 C23 120.4(3)
C19 C18 C23 117.3(4)
C20 C19 C18 122.1(4)
C19 C20 C21 120.4(4)
C22 C21 C20 120.3(4)
C21 C22 C23 122.3(4)
C24 C23 C22 121.9(3)
C24 C23 C18 120.3(3)
C22 C23 C18 117.7(4)
C25 C24 C23 118.9(3)
C25 C24 C31 122.1(4)
C23 C24 C31 118.9(3)
C24 C25 C30 120.5(3)
C24 C25 C26 121.9(3)
C30 C25 C26 117.6(3)
C27 C26 C25 122.1(4)
C26 C27 C28 120.4(4)
C29 C28 C27 119.8(4)
C28 C29 C30 121.7(4)
C17 C30 C25 121.2(3)
C17 C30 C29 120.5(3)
C25 C30 C29 118.3(4)
N2 C31 C24 115.5(3)
N2 C32 C34 108.7(3)
N2 C32 C33 114.8(3)
C34 C32 C33 115.1(4)
C39 C34 C35 117.9(4)
C39 C34 C32 118.6(4)
C35 C34 C32 123.5(4)
C36 C35 C34 120.5(5)
C37 C36 C35 120.5(5)
C36 C37 C38 120.5(5)
C37 C38 C39 118.8(5)
C34 C39 C38 121.9(5)
N2 C40 C41 112.7(3)
C42 C41 C46 119.9(3)
C42 C41 C40 118.4(3)
C46 C41 C40 121.6(3)
C43 C42 C41 120.9(4)
C44 C43 C42 119.7(4)
C43 C44 C45 120.2(4)
C44 C45 C46 122.4(4)
C45 C46 C41 116.8(3)
C45 C46 B2 118.0(3)
C41 C46 B2 125.2(3)
C102 C101 C106 117.9(4)
C102 C101 B3 117.2(4)
C106 C101 B3 124.8(3)
C103 C102 C101 121.9(4)
C104 C103 C102 119.4(4)
C103 C104 C105 120.9(4)
C104 C105 C106 119.8(4)
C101 C106 C105 120.0(3)
C101 C106 C107 122.5(3)
C105 C106 C107 117.5(3)
N3 C107 C106 113.5(3)
N3 C108 C110 109.0(3)
N3 C108 C109 114.2(3)
C110 C108 C109 113.8(3)
C115 C110 C111 117.7(4)
C115 C110 C108 118.7(4)
C111 C110 C108 123.6(4)
C112 C111 C110 119.6(5)
C113 C112 C111 122.0(5)
C114 C113 C112 119.1(5)
C113 C114 C115 120.1(6)
C110 C115 C114 121.3(5)
N3 C116 C117 114.9(3)
C118 C117 C130 120.5(3)
C118 C117 C116 121.4(3)
C130 C117 C116 117.9(3)
C117 C118 C123 119.5(3)
C117 C118 C119 122.9(3)
C123 C118 C119 117.6(3)
C120 C119 C118 122.2(4)
C119 C120 C121 120.0(4)
C122 C121 C120 119.9(4)
C121 C122 C123 122.4(4)
C124 C123 C122 121.7(3)
C124 C123 C118 120.5(3)
C122 C123 C118 117.8(3)
C125 C124 C123 119.7(3)
C125 C124 C131 121.5(3)
C123 C124 C131 118.8(3)
C124 C125 C126 123.0(3)
C124 C125 C130 120.1(3)
C126 C125 C130 116.9(3)
C127 C126 C125 122.3(4)
C126 C127 C128 120.5(4)
C129 C128 C127 119.8(4)
C128 C129 C130 122.2(4)
C117 C130 C129 122.3(3)
C117 C130 C125 119.6(3)
C129 C130 C125 118.1(3)
N4 C131 C124 114.0(3)
C134 C132 N4 108.6(3)
C134 C132 C133 114.5(3)
N4 C132 C133 114.2(3)
C139 C134 C135 116.4(4)
C139 C134 C132 123.7(3)
C135 C134 C132 119.8(4)
C136 C135 C134 122.1(4)
C135 C136 C137 120.2(4)
C138 C137 C136 119.3(4)
C137 C138 C139 120.0(4)
C134 C139 C138 122.0(4)
N4 C140 C141 113.9(3)
C142 C141 C146 120.4(3)
C142 C141 C140 118.2(3)
C146 C141 C140 121.4(3)
C144 C143 C142 119.5(4)
C141 C142 C143 121.4(4)
C143 C144 C145 119.3(4)
C144 C145 C146 122.9(4)
C145 C146 C141 116.5(3)
C145 C146 B4 118.2(3)
C141 C146 B4 125.3(3)
Cl2 C50 Cl1 113.3(10)
Cl2A C50A Cl1A 108(2)

loop_
_geom_bond_atom_site_label_1
_geom_bond_atom_site_label_2
_geom_bond_distance
B1 O2 1.349(5)
B1 O1 1.368(5)
B1 C1 1.574(6)
B2 O4 1.358(5)
B2 O3 1.367(5)
B2 C46 1.562(6)
B3 O6 1.361(5)
B3 O5 1.363(5)
B3 C101 1.573(6)
B4 O8 1.357(5)
B4 O7 1.368(5)
B4 C146 1.568(6)
N1 C7 1.487(5)
N1 C16 1.496(5)
N1 C8 1.507(4)
N1 H1 1.9345
N2 C32 1.488(5)
N2 C31 1.492(4)
N2 C40 1.493(5)
N2 H3 1.9487
N3 C116 1.493(4)
N3 C107 1.495(4)
N3 C108 1.507(5)
N3 H5 1.9653
N4 C131 1.484(4)
N4 C140 1.490(5)
N4 C132 1.505(5)
N4 H7 1.9147
C1 C2 1.407(5)
C1 C6 1.414(5)
C2 C3 1.378(6)
C3 C4 1.378(6)
C4 C5 1.375(5)
C5 C6 1.389(5)
C6 C7 1.509(5)
C8 C10 1.511(6)
C8 C9 1.531(6)
C10 C11 1.389(6)
C10 C15 1.398(6)
C11 C12 1.380(6)
C12 C13 1.367(7)
C13 C14 1.374(8)
C14 C15 1.386(8)
C16 C17 1.504(5)
C17 C18 1.405(5)
C17 C30 1.413(5)
C18 C19 1.431(5)
C18 C23 1.452(5)
C19 C20 1.366(6)
C20 C21 1.401(6)
C21 C22 1.351(6)
C22 C23 1.433(5)
C23 C24 1.414(5)
C24 C25 1.411(5)
C24 C31 1.514(5)
C25 C30 1.429(5)
C25 C26 1.449(5)
C26 C27 1.352(5)
C27 C28 1.420(5)
C28 C29 1.368(5)
C29 C30 1.440(5)
C33 C32 1.526(6)
C32 C34 1.516(6)
C34 C39 1.382(6)
C34 C35 1.389(6)
C35 C36 1.376(7)
C36 C37 1.370(8)
C37 C38 1.372(8)
C38 C39 1.385(6)
C40 C41 1.517(5)
C41 C42 1.397(5)
C41 C46 1.415(5)
C42 C43 1.392(5)
C43 C44 1.366(6)
C44 C45 1.374(6)
C45 C46 1.411(5)
C101 C102 1.392(5)
C101 C106 1.401(5)
C102 C103 1.392(6)
C103 C104 1.356(6)
C104 C105 1.391(6)
C105 C106 1.402(5)
C106 C107 1.505(5)
C108 C110 1.514(6)
C108 C109 1.535(6)
C110 C115 1.397(6)
C110 C111 1.408(6)
C111 C112 1.383(7)
C112 C113 1.381(8)
C113 C114 1.368(8)
C114 C115 1.399(7)
C116 C117 1.524(5)
C117 C118 1.404(5)
C117 C130 1.411(5)
C118 C123 1.437(5)
C118 C119 1.438(5)
C119 C120 1.349(5)
C120 C121 1.420(5)
C121 C122 1.352(5)
C122 C123 1.429(5)
C123 C124 1.415(5)
C124 C125 1.403(5)
C124 C131 1.527(5)
C125 C126 1.435(5)
C125 C130 1.448(5)
C126 C127 1.356(5)
C127 C128 1.412(6)
C128 C129 1.353(5)
C129 C130 1.433(5)
C132 C134 1.498(5)
C132 C133 1.529(5)
C134 C139 1.384(5)
C134 C135 1.396(5)
C135 C136 1.371(6)
C136 C137 1.386(6)
C137 C138 1.369(6)
C138 C139 1.391(6)
C140 C141 1.518(5)
C141 C142 1.377(5)
C141 C146 1.413(5)
C143 C144 1.376(6)
C143 C142 1.398(5)
C144 C145 1.379(6)
C145 C146 1.411(5)
Cl1 C50 1.732(13)
Cl2 C50 1.718(13)
Cl1A C50A 1.716(18)
Cl2A C50A 1.708(18)
